data_4129642
loop_
_publ_author_name
'Wirth, Regina'
'White, Jonathan D.'
'Moghaddam, Alan D.'
'Ginzburg, Aurora L.'
'Zakharov, Lev N.'
'Haley, Michael M.'
'DeRose, Victoria J.'

_publ_section_title
;
 Azide vs Alkyne Functionalization in Pt(II) Complexes for Post-treatment
 Click Modification: Solid-State Structure, Fluorescent Labeling, and
 Cellular Fate.
;
_journal_issue 48
_journal_name_full 'Journal of the American Chemical Society'
_journal_page_first 15169
_journal_page_last 15175
_journal_paper_doi 10.1021/jacs.5b09108
_journal_volume 137
_journal_year 2015
_chemical_formula_sum 'C7 H16 Cl2 N6 O Pt'
_chemical_formula_weight 466.25
_space_group_crystal_system triclinic
_space_group_IT_number 2
_space_group_name_Hall '-P 1'
_space_group_name_H-M_alt 'P -1'
_atom_sites_solution_hydrogens geom
_audit_creation_method SHELXL-2013
_cell_angle_alpha 85.465(5)
_cell_angle_beta 86.040(5)
_cell_angle_gamma 86.498(5)
_cell_formula_units_Z 2
_cell_length_a 7.330(2)
_cell_length_b 7.583(2)
_cell_length_c 11.831(3)
_cell_measurement_reflns_used 1257
_cell_measurement_temperature 173(2)
_cell_measurement_theta_max 20.58
_cell_measurement_theta_min 2.70
_cell_volume 653.0(3)
_computing_cell_refinement 'Bruker SAINT'
_computing_data_collection 'Bruker APEX2'
_computing_data_reduction 'Bruker SAINT'
_computing_molecular_graphics 'Bruker SHELXTL'
_computing_publication_material 'Bruker SHELXTL'
_computing_structure_refinement 'SHELXL-2013 (Sheldrick 2013)'
_computing_structure_solution 'SHELXS-97 (Sheldrick 2008)'
_diffrn_ambient_temperature 173(2)
_diffrn_measured_fraction_theta_full 0.970
_diffrn_measured_fraction_theta_max 1.000
_diffrn_measurement_device_type 'Bruker APEX-II CCD'
_diffrn_measurement_method '\f and \w scans'
_diffrn_radiation_type MoK\a
_diffrn_radiation_wavelength 0.71073
_diffrn_reflns_av_R_equivalents 0.0774
_diffrn_reflns_av_unetI/netI 0.0821
_diffrn_reflns_Laue_measured_fraction_full 0.970
_diffrn_reflns_Laue_measured_fraction_max 1.000
_diffrn_reflns_limit_h_max 8
_diffrn_reflns_limit_h_min -8
_diffrn_reflns_limit_k_max 9
_diffrn_reflns_limit_k_min -9
_diffrn_reflns_limit_l_max 14
_diffrn_reflns_limit_l_min -14
_diffrn_reflns_number 7931
_diffrn_reflns_point_group_measured_fraction_full 0.970
_diffrn_reflns_point_group_measured_fraction_max 1.000
_diffrn_reflns_theta_full 25.242
_diffrn_reflns_theta_max 24.995
_diffrn_reflns_theta_min 1.730
_diffrn_source 'sealed tube'
_exptl_absorpt_coefficient_mu 11.147
_exptl_absorpt_correction_T_max 0.7458
_exptl_absorpt_correction_T_min 0.6173
_exptl_absorpt_correction_type multi-scan
_exptl_absorpt_process_details SADABS
_exptl_crystal_colour colorless
_exptl_crystal_density_diffrn 2.371
_exptl_crystal_description cut-block
_exptl_crystal_F_000 440
_exptl_crystal_size_max 0.070
_exptl_crystal_size_mid 0.040
_exptl_crystal_size_min 0.030
_refine_diff_density_max 1.423
_refine_diff_density_min -1.283
_refine_diff_density_rms 0.237
_refine_ls_extinction_method none
_refine_ls_goodness_of_fit_ref 1.011
_refine_ls_hydrogen_treatment constr
_refine_ls_matrix_type full
_refine_ls_number_parameters 154
_refine_ls_number_reflns 2287
_refine_ls_number_restraints 0
_refine_ls_restrained_S_all 1.011
_refine_ls_R_factor_all 0.0627
_refine_ls_R_factor_gt 0.0403
_refine_ls_shift/su_max 0.000
_refine_ls_shift/su_mean 0.000
_refine_ls_structure_factor_coef Fsqd
_refine_ls_weighting_details 'w=1/[\s^2^(Fo^2^)+(0.0232P)^2^+0.9485P] where P=(Fo^2^+2Fc^2^)/3'
_refine_ls_weighting_scheme calc
_refine_ls_wR_factor_gt 0.0644
_refine_ls_wR_factor_ref 0.0704
_reflns_Friedel_coverage 0.000
_reflns_number_gt 1799
_reflns_number_total 2287
_reflns_threshold_expression 'I > 2\s(I)'
_cod_data_source_file ja5b09108_si_002.cif
_cod_data_source_block mo_vderr3_0m_a
_cod_original_cell_volume 653.1(3)
_cod_database_code 4129642
_shelx_space_group_comment
;
The symmetry employed for this shelxl refinement is uniquely defined
by the following loop, which should always be used as a source of
symmetry information in preference to the above space-group names.
They are only intended as comments.
;
_shelx_estimated_absorpt_t_min 0.509
_shelx_estimated_absorpt_t_max 0.731
_shelxl_version_number 2013-4

loop_
_space_group_symop_operation_xyz
'x, y, z'
'-x, -y, -z'

loop_
_atom_site_label
_atom_site_type_symbol
_atom_site_fract_x
_atom_site_fract_y
_atom_site_fract_z
_atom_site_U_iso_or_equiv
_atom_site_adp_type
_atom_site_occupancy
_atom_site_site_symmetry_order
_atom_site_calc_flag
_atom_site_refinement_flags_posn
_atom_site_refinement_flags_adp
Pt1 Pt 0.22800(6) 1.02577(5) 0.02118(4) 0.02257(13) Uani 1 1 d . .
Cl1 Cl 0.2920(3) 1.0037(3) -0.1734(2) 0.0310(6) Uani 1 1 d . .
Cl2 Cl 0.1852(4) 1.3312(3) -0.0010(2) 0.0360(7) Uani 1 1 d . .
O1 O 0.1418(9) 0.3800(8) 0.3125(6) 0.0377(18) Uani 1 1 d . .
N1 N 0.2664(11) 0.7560(10) 0.0418(6) 0.028(2) Uani 1 1 d . .
H1A H 0.1460 0.7048 0.0389 0.033 Uiso 1 1 calc R U
H1D H 0.3448 0.7164 -0.0240 0.033 Uiso 1 1 calc R U
N2 N 0.1531(11) 1.0459(10) 0.1870(7) 0.037(2) Uani 1 1 d . .
H2A H 0.1775 1.1676 0.2044 0.044 Uiso 1 1 calc R U
H2C H 0.0187 1.0369 0.1957 0.044 Uiso 1 1 calc R U
N3 N 0.0523(11) 0.6635(10) 0.2559(7) 0.035(2) Uani 1 1 d . .
H3A H -0.0387 0.7372 0.2351 0.042 Uiso 1 1 calc R U
N4 N -0.5037(12) 0.2302(13) 0.5168(8) 0.051(3) Uani 1 1 d . .
N5 N -0.6685(13) 0.1812(11) 0.5281(7) 0.040(2) Uani 1 1 d . .
N6 N -0.8078(13) 0.1294(13) 0.5456(8) 0.050(3) Uani 1 1 d . .
C1 C 0.3502(13) 0.6790(12) 0.1478(8) 0.032(3) Uani 1 1 d . .
H1B H 0.4747 0.7220 0.1494 0.038 Uiso 1 1 calc R U
H1C H 0.3620 0.5483 0.1467 0.038 Uiso 1 1 calc R U
C2 C 0.2374(12) 0.7277(12) 0.2552(8) 0.027(2) Uani 1 1 d . .
H2B H 0.2972 0.6611 0.3204 0.033 Uiso 1 1 calc R U
C3 C 0.2324(13) 0.9232(12) 0.2778(8) 0.028(2) Uani 1 1 d . .
H3B H 0.1600 0.9402 0.3503 0.033 Uiso 1 1 calc R U
H3C H 0.3589 0.9559 0.2872 0.033 Uiso 1 1 calc R U
C4 C 0.0198(14) 0.4930(14) 0.2881(9) 0.034(3) Uani 1 1 d . .
C5 C -0.1835(14) 0.4474(13) 0.2909(9) 0.037(3) Uani 1 1 d . .
H5A H -0.2607 0.5577 0.2770 0.044 Uiso 1 1 calc R U
H5B H -0.1998 0.3696 0.2294 0.044 Uiso 1 1 calc R U
C6 C -0.2445(12) 0.3563(13) 0.4025(9) 0.038(3) Uani 1 1 d . .
H6A H -0.2356 0.4367 0.4636 0.046 Uiso 1 1 calc R U
H6B H -0.1630 0.2496 0.4186 0.046 Uiso 1 1 calc R U
C7 C -0.4407(13) 0.3028(13) 0.4013(8) 0.035(3) Uani 1 1 d . .
H7A H -0.5209 0.4072 0.3776 0.042 Uiso 1 1 calc R U
H7B H -0.4477 0.2123 0.3461 0.042 Uiso 1 1 calc R U

loop_
_atom_site_aniso_label
_atom_site_aniso_U_11
_atom_site_aniso_U_22
_atom_site_aniso_U_33
_atom_site_aniso_U_23
_atom_site_aniso_U_13
_atom_site_aniso_U_12
Pt1 0.0278(2) 0.01629(18) 0.0241(2) -0.00136(14) -0.00320(16) -0.00291(14)
Cl1 0.0356(14) 0.0318(14) 0.0257(15) -0.0007(12) -0.0010(12) -0.0055(12)
Cl2 0.0543(17) 0.0186(12) 0.0352(17) 0.0003(12) -0.0069(14) -0.0007(12)
O1 0.041(4) 0.028(4) 0.043(5) 0.001(4) -0.010(4) 0.008(3)
N1 0.037(5) 0.024(4) 0.023(5) -0.009(4) -0.004(4) 0.000(4)
N2 0.048(6) 0.025(5) 0.036(6) 0.000(4) -0.005(5) 0.001(4)
N3 0.030(5) 0.022(4) 0.052(6) 0.002(4) -0.007(4) 0.005(4)
N4 0.041(6) 0.059(6) 0.051(7) 0.016(5) -0.003(5) -0.012(5)
N5 0.042(6) 0.038(5) 0.039(6) 0.000(5) 0.002(5) -0.010(5)
N6 0.035(6) 0.063(7) 0.052(7) -0.010(5) 0.005(5) -0.020(5)
C1 0.024(6) 0.026(5) 0.046(7) 0.004(5) -0.011(5) 0.000(4)
C2 0.027(6) 0.023(5) 0.032(7) -0.001(5) -0.006(5) 0.001(4)
C3 0.034(6) 0.030(5) 0.020(6) -0.001(5) -0.003(5) -0.008(5)
C4 0.032(6) 0.037(6) 0.031(7) 0.002(5) -0.002(5) -0.009(5)
C5 0.048(7) 0.027(6) 0.037(7) -0.001(5) 0.002(6) -0.008(5)
C6 0.022(6) 0.033(6) 0.058(8) -0.002(6) 0.008(5) -0.005(5)
C7 0.038(6) 0.023(5) 0.043(7) 0.008(5) 0.004(5) -0.007(5)

loop_
_atom_type_symbol
_atom_type_description
_atom_type_scat_dispersion_real
_atom_type_scat_dispersion_imag
_atom_type_scat_source
C C 0.0033 0.0016 'International Tables Vol C Tables 4.2.6.8 and 6.1.1.4'
H H 0.0000 0.0000 'International Tables Vol C Tables 4.2.6.8 and 6.1.1.4'
N N 0.0061 0.0033 'International Tables Vol C Tables 4.2.6.8 and 6.1.1.4'
Cl Cl 0.1484 0.1585 'International Tables Vol C Tables 4.2.6.8 and 6.1.1.4'
Pt Pt -1.7033 8.3905 'International Tables Vol C Tables 4.2.6.8 and 6.1.1.4'
O O 0.0106 0.0060 'International Tables Vol C Tables 4.2.6.8 and 6.1.1.4'

loop_
_geom_angle_atom_site_label_1
_geom_angle_atom_site_label_2
_geom_angle_atom_site_label_3
_geom_angle
N2 Pt1 N1 92.8(3)
N2 Pt1 Cl2 86.9(2)
N1 Pt1 Cl2 179.6(2)
N2 Pt1 Cl1 175.8(2)
N1 Pt1 Cl1 87.8(2)
Cl2 Pt1 Cl1 92.53(9)
C1 N1 Pt1 117.4(6)
C1 N1 H1A 108.0
Pt1 N1 H1A 108.0
C1 N1 H1D 108.0
Pt1 N1 H1D 108.0
H1A N1 H1D 107.2
C3 N2 Pt1 121.9(6)
C3 N2 H2A 106.8
Pt1 N2 H2A 106.8
C3 N2 H2C 106.8
Pt1 N2 H2C 106.8
H2A N2 H2C 106.7
C4 N3 C2 120.9(8)
C4 N3 H3A 119.5
C2 N3 H3A 119.5
N5 N4 C7 115.9(9)
N6 N5 N4 174.2(11)
N1 C1 C2 112.5(7)
N1 C1 H1B 109.1
C2 C1 H1B 109.1
N1 C1 H1C 109.1
C2 C1 H1C 109.1
H1B C1 H1C 107.8
N3 C2 C3 111.7(8)
N3 C2 C1 110.4(8)
C3 C2 C1 114.9(8)
N3 C2 H2B 106.5
C3 C2 H2B 106.5
C1 C2 H2B 106.5
N2 C3 C2 114.6(8)
N2 C3 H3B 108.6
C2 C3 H3B 108.6
N2 C3 H3C 108.6
C2 C3 H3C 108.6
H3B C3 H3C 107.6
O1 C4 N3 123.2(9)
O1 C4 C5 121.8(9)
N3 C4 C5 115.0(9)
C6 C5 C4 111.5(8)
C6 C5 H5A 109.3
C4 C5 H5A 109.3
C6 C5 H5B 109.3
C4 C5 H5B 109.3
H5A C5 H5B 108.0
C5 C6 C7 110.7(8)
C5 C6 H6A 109.5
C7 C6 H6A 109.5
C5 C6 H6B 109.5
C7 C6 H6B 109.5
H6A C6 H6B 108.1
N4 C7 C6 109.4(8)
N4 C7 H7A 109.8
C6 C7 H7A 109.8
N4 C7 H7B 109.8
C6 C7 H7B 109.8
H7A C7 H7B 108.2

loop_
_geom_bond_atom_site_label_1
_geom_bond_atom_site_label_2
_geom_bond_distance
Pt1 N2 2.016(8)
Pt1 N1 2.045(7)
Pt1 Cl2 2.315(2)
Pt1 Cl1 2.334(3)
O1 C4 1.233(11)
N1 C1 1.496(11)
N1 H1A 0.9900
N1 H1D 0.9900
N2 C3 1.489(11)
N2 H2A 0.9900
N2 H2C 0.9900
N3 C4 1.349(12)
N3 C2 1.468(11)
N3 H3A 0.8800
N4 N5 1.280(12)
N4 C7 1.486(12)
N5 N6 1.117(11)
C1 C2 1.525(13)
C1 H1B 0.9900
C1 H1C 0.9900
C2 C3 1.525(12)
C2 H2B 1.0000
C3 H3B 0.9900
C3 H3C 0.9900
C4 C5 1.548(13)
C5 C6 1.494(13)
C5 H5A 0.9900
C5 H5B 0.9900
C6 C7 1.519(12)
C6 H6A 0.9900
C6 H6B 0.9900
C7 H7A 0.9900
C7 H7B 0.9900

loop_
_geom_hbond_atom_site_label_D
_geom_hbond_atom_site_label_H
_geom_hbond_atom_site_label_A
_geom_hbond_distance_DH
_geom_hbond_distance_HA
_geom_hbond_distance_DA
_geom_hbond_angle_DHA
_geom_hbond_site_symmetry_A
N1 H1A Cl2 0.99 2.90 3.394(8) 111.6 1_545
N1 H1A Cl2 0.99 2.53 3.489(8) 162.0 2_575
N2 H2A O1 0.99 2.13 3.030(10) 150.6 1_565
N2 H2C Cl1 0.99 2.35 3.324(9) 166.9 2_575
N3 H3A Cl1 0.88 2.71 3.587(8) 173.1 2_575
C1 H1B Cl1 0.99 2.82 3.709(10) 150.5 2_675
C1 H1B Cl2 0.99 2.97 3.714(10) 132.4 2_675
C1 H1C Cl2 0.99 2.91 3.596(10) 127.2 1_545
C3 H3C Cl1 0.99 2.83 3.677(10) 143.9 2_675
C7 H7B Cl1 0.99 2.85 3.760(11) 152.7 2_565

loop_
_geom_torsion_atom_site_label_1
_geom_torsion_atom_site_label_2
_geom_torsion_atom_site_label_3
_geom_torsion_atom_site_label_4
_geom_torsion
Pt1 N1 C1 C2 59.3(9)
C4 N3 C2 C3 -150.2(9)
C4 N3 C2 C1 80.7(11)
N1 C1 C2 N3 59.5(10)
N1 C1 C2 C3 -67.8(10)
Pt1 N2 C3 C2 -47.1(10)
N3 C2 C3 N2 -66.3(11)
C1 C2 C3 N2 60.4(11)
C2 N3 C4 O1 -4.0(16)
C2 N3 C4 C5 176.8(8)
O1 C4 C5 C6 52.8(13)
N3 C4 C5 C6 -128.0(10)
C4 C5 C6 C7 -176.6(8)
N5 N4 C7 C6 179.4(9)
C5 C6 C7 N4 -174.0(8)
